data_4032117
loop_
_publ_author_name
'Zhu, Chongwei'
'Rives, Arnaud'
'Duhayon, Carine'
'Maraval, Val\'erie'
'Chauvin, Remi'

_publ_section_title
;
 Lipidic Carbo-benzenes: Molecular Probes of Magnetic Anisotropy and
 Stacking Properties of \a-Graphyne.
;
_journal_issue 2
_journal_name_full 'The Journal of organic chemistry'
_journal_page_first 925
_journal_page_last 935
_journal_paper_doi 10.1021/acs.joc.6b02397
_journal_volume 82
_journal_year 2017
_chemical_formula_moiety 'C49.05 Cl0.42 F21.89 O0.21'
_chemical_formula_sum 'C49.05 Cl0.42 F21.89 O0.21'
_chemical_formula_weight 1023.42
_space_group_IT_number 14
_symmetry_cell_setting monoclinic
_symmetry_space_group_name_Hall '-P 2ybc'
_symmetry_space_group_name_H-M 'P 1 21/c 1'
_atom_sites_solution_hydrogens difmap
_atom_sites_solution_primary other
_cell_angle_alpha 90
_cell_angle_beta 94.950(3)
_cell_angle_gamma 90
_cell_formula_units_Z 19
_cell_length_a 14.7492(5)
_cell_length_b 30.0592(10)
_cell_length_c 47.2671(14)
_cell_measurement_reflns_used 0
_cell_measurement_temperature 293
_cell_measurement_theta_max 0
_cell_measurement_theta_min 0
_cell_volume 20877.7(12)
_computing_cell_refinement 'USER DEFINED CELL REFINEMENT'
_computing_data_collection 'USER DEFINED DATA COLLECTION'
_computing_data_reduction 'USER DEFINED DATA REDUCTION'
_computing_molecular_graphics 'CAMERON (Watkin et al., 1996)'
_computing_publication_material 'CRYSTALS (Betteridge et al., 2003)'
_computing_structure_refinement 'CRYSTALS (Betteridge et al., 2003)'
_computing_structure_solution 'Superflip (Palatinus & Chapuis, 2007)'
_diffrn_ambient_temperature 293
_diffrn_measured_fraction_theta_full 0.907
_diffrn_measured_fraction_theta_max 0.843
_diffrn_measurement_device Serial
_diffrn_measurement_device_type Unknown
_diffrn_measurement_method \w/2\q
_diffrn_radiation_monochromator graphite
_diffrn_radiation_type 'Mo K\a'
_diffrn_radiation_wavelength 0.71073
_diffrn_reflns_av_R_equivalents 0.475
_diffrn_reflns_limit_h_max 19
_diffrn_reflns_limit_h_min -19
_diffrn_reflns_limit_k_max 40
_diffrn_reflns_limit_k_min -23
_diffrn_reflns_limit_l_max 60
_diffrn_reflns_limit_l_min -62
_diffrn_reflns_number 249256
_diffrn_reflns_theta_full 25.024
_diffrn_reflns_theta_max 28.764
_diffrn_reflns_theta_min 1.543
_diffrn_standards_number 0
_exptl_absorpt_coefficient_mu 0.181
_exptl_absorpt_correction_type none
_exptl_crystal_density_diffrn 1.546
_exptl_crystal_density_method 'not measured'
_exptl_crystal_F_000 9504
_refine_diff_density_max 2.80
_refine_diff_density_min -2.18
_refine_ls_extinction_method None
_refine_ls_goodness_of_fit_ref 2.0267
_refine_ls_hydrogen_treatment noref
_refine_ls_matrix_type full
_refine_ls_number_parameters 1373
_refine_ls_number_reflns 24079
_refine_ls_number_restraints 0
_refine_ls_R_factor_all 0.4090
_refine_ls_R_factor_gt 0.3367
_refine_ls_shift/su_max 4.8921638
_refine_ls_shift/su_mean 0.0483853
_refine_ls_structure_factor_coef F
_refine_ls_weighting_details
;
 Method= Quasi-Unit weights 
 W = 1.0 or 1./4Fsq 
;
_refine_ls_weighting_scheme calc
_refine_ls_wR_factor_all 0.5549
_refine_ls_wR_factor_gt 0.3513
_refine_ls_wR_factor_ref 0.3384
_reflns_limit_h_max 19
_reflns_limit_h_min -19
_reflns_limit_k_max 40
_reflns_limit_k_min 0
_reflns_limit_l_max 62
_reflns_limit_l_min 0
_reflns_number_gt 27801
_reflns_number_total 45723
_reflns_threshold_expression I>2.0\s(I)
_oxford_diffrn_Wilson_B_factor 0.12
_oxford_diffrn_Wilson_scale 600.05
_oxford_refine_ls_r_factor_ref 0.3193
_oxford_refine_ls_scale 0.0610(3)
_oxford_reflns_number_all 45568
_oxford_reflns_threshold_expression_ref I>3.0\s(I)
_cod_data_source_file jo6b02397_si_002.cif
_cod_data_source_block Cpd-11e
_cod_depositor_comments
;
The following automatic conversions were performed:

'_atom_sites_solution_primary' value 'Other' changed to 'other'
according to
/usr/data/users/saulius/crontab/automatic-downloads/rss-feeds/ACS/lib/dictionaries/cif_core.dic
dictionary named 'cif_core.dic' version 2.4.2 from 2011-04-26.

Automatic conversion script
Id: cif_fix_values 4268 2015-11-12 08:31:59Z antanas 

 Adding full bibliography for 4032109--4032117.cif.
;
_cod_original_cell_volume 20877.7(6)
_cod_original_sg_symbol_H-M 'P 21/c '
_cod_database_code 4032117

loop_
_symmetry_equiv_pos_as_xyz
x,y,z
-x,-y,-z
x,-y+1/2,z+1/2
-x,y+1/2,-z+1/2

loop_
_atom_site_label
_atom_site_type_symbol
_atom_site_fract_x
_atom_site_fract_y
_atom_site_fract_z
_atom_site_U_iso_or_equiv
_atom_site_occupancy
_atom_site_adp_type
F1 F 0.5855(8) 0.5062(4) 0.4113(2) 0.007(2) 1.0000 Uiso
C2 C 0.5820(14) 0.4667(7) 0.4233(5) 0.009(4) 1.0000 Uiso
F3 F 0.5026(9) 0.4574(5) 0.4313(3) 0.020(3) 1.0000 Uiso
C4 C 0.6541(17) 0.4667(9) 0.4521(6) 0.021(5) 1.0000 Uiso
F5 F 0.6742(10) 0.4241(5) 0.4581(3) 0.030(4) 1.0000 Uiso
F6 F 0.7330(10) 0.4847(5) 0.4425(3) 0.026(3) 1.0000 Uiso
C7 C 0.6218(14) 0.4911(7) 0.4739(4) 0.008(4) 1.0000 Uiso
F8 F 0.5784(11) 0.5282(6) 0.4661(4) 0.035(4) 1.0000 Uiso
F9 F 0.5658(12) 0.4652(6) 0.4881(4) 0.040(4) 1.0000 Uiso
C10 C 0.6055(15) 0.4339(7) 0.4021(5) 0.012(4) 1.0000 Uiso
F11 F 0.5813(8) 0.3912(4) 0.4098(3) 0.012(3) 1.0000 Uiso
F12 F 0.6908(8) 0.4313(4) 0.3975(3) 0.011(3) 1.0000 Uiso
F13 F 0.4939(8) 0.2243(4) 0.0818(3) 0.008(2) 1.0000 Uiso
C14 C 0.5070(12) 0.2673(6) 0.0880(4) -0.005(3) 1.0000 Uiso
F15 F 0.5873(9) 0.2797(4) 0.0873(3) 0.017(3) 1.0000 Uiso
C16 C 0.4750(12) 0.2683(6) 0.1205(4) -0.002(3) 1.0000 Uiso
F17 F 0.5140(8) 0.3127(4) 0.1292(3) 0.015(3) 1.0000 Uiso
F18 F 0.3930(9) 0.2718(5) 0.1208(3) 0.020(3) 1.0000 Uiso
C19 C 0.5188(14) 0.2318(7) 0.1374(5) 0.009(4) 1.0000 Uiso
C20 C 0.5145(12) 0.2454(6) 0.1699(4) -0.003(3) 1.0000 Uiso
C21 C 0.5445(14) 0.2059(7) 0.1933(5) 0.010(4) 1.0000 Uiso
C22 C 0.5726(12) 0.1645(6) 0.1785(4) 0.001(4) 1.0000 Uiso
C23 C 0.6007(12) 0.1320(6) 0.1703(4) -0.002(3) 1.0000 Uiso
C24 C 0.6270(14) 0.0916(7) 0.1606(5) 0.011(4) 1.0000 Uiso
C25 C 0.6275(19) 0.0827(10) 0.1301(6) 0.030(6) 1.0000 Uiso
C26 C 0.6096(12) 0.1169(6) 0.1095(4) 0.003(4) 1.0000 Uiso
C27 C 0.6099(18) 0.1128(9) 0.0824(6) 0.024(6) 1.0000 Uiso
C28 C 0.6346(19) 0.0674(10) 0.0695(6) 0.028(6) 1.0000 Uiso
C29 C 0.6501(17) 0.0338(8) 0.0879(5) 0.020(5) 1.0000 Uiso
C30 C 0.6462(12) 0.0407(6) 0.1175(4) -0.004(3) 1.0000 Uiso
C31 C 0.6456(12) 0.0561(6) 0.1784(4) -0.001(3) 1.0000 Uiso
C32 C 0.6740(12) 0.0300(6) 0.1916(4) -0.009(3) 1.0000 Uiso
C33 C 0.7072(16) -0.0069(8) 0.2151(5) 0.018(5) 1.0000 Uiso
C34 C 0.7055(12) -0.0009(6) 0.2459(4) 0.002(4) 1.0000 Uiso
C35 C 0.7033(12) 0.0038(6) 0.2680(4) -0.005(3) 1.0000 Uiso
C36 C 0.7021(12) 0.0108(6) 0.2949(4) -0.005(3) 1.0000 Uiso
C37 C 0.7363(13) -0.0270(6) 0.3154(4) 0.003(4) 1.0000 Uiso
C38 C 0.7260(18) -0.0104(9) 0.3479(6) 0.027(6) 1.0000 Uiso
C39 C 0.7645(16) -0.0471(8) 0.3691(5) 0.018(5) 1.0000 Uiso
F40 F 0.7322(8) -0.0877(4) 0.3637(3) 0.011(3) 1.0000 Uiso
F41 F 0.8591(11) -0.0507(6) 0.3681(4) 0.035(4) 1.0000 Uiso
C42 C 0.7500(12) -0.0357(6) 0.3992(4) 0.001(4) 1.0000 Uiso
F43 F 0.6632(10) -0.0431(5) 0.4032(3) 0.029(4) 1.0000 Uiso
F44 F 0.7634(10) 0.0098(5) 0.4037(3) 0.027(3) 1.0000 Uiso
C45 C 0.6708(16) 0.0507(8) 0.3055(5) 0.017(5) 1.0000 Uiso
C46 C 0.6473(15) 0.0857(8) 0.3171(5) 0.013(5) 1.0000 Uiso
C47 C 0.6209(12) 0.1272(6) 0.3245(4) -0.005(3) 1.0000 Uiso
C48 C 0.6163(14) 0.1353(7) 0.3566(5) 0.011(4) 1.0000 Uiso
C49 C 0.5651(12) 0.1683(6) 0.3671(4) -0.002(3) 1.0000 Uiso
C50 C 0.5588(13) 0.1777(7) 0.3956(4) 0.007(4) 1.0000 Uiso
C51 C 0.6126(14) 0.1435(7) 0.4178(5) 0.010(4) 1.0000 Uiso
C52 C 0.648(2) 0.1087(11) 0.4030(7) 0.036(7) 1.0000 Uiso
C53 C 0.6511(15) 0.1051(8) 0.3765(5) 0.014(5) 1.0000 Uiso
C54 C 0.5874(12) 0.1596(6) 0.3072(4) -0.004(3) 1.0000 Uiso
C55 C 0.5679(12) 0.1887(6) 0.2919(4) -0.001(3) 1.0000 Uiso
C56 C 0.5336(14) 0.2217(7) 0.2712(5) 0.011(4) 1.0000 Uiso
C57 C 0.5383(15) 0.2192(8) 0.2415(5) 0.014(5) 1.0000 Uiso
C58 C 0.5469(13) 0.2098(7) 0.2187(4) 0.007(4) 1.0000 Uiso
C59 C 0.4999(12) 0.2654(6) 0.2843(4) -0.003(3) 1.0000 Uiso
C60 C 0.5146(12) 0.2755(6) 0.3134(4) -0.003(3) 1.0000 Uiso
C61 C 0.4851(14) 0.3158(7) 0.3228(5) 0.010(4) 1.0000 Uiso
C62 C 0.4377(17) 0.3445(9) 0.3082(6) 0.021(5) 1.0000 Uiso
C63 C 0.4139(12) 0.3362(6) 0.2793(4) -0.002(3) 1.0000 Uiso
C64 C 0.4469(12) 0.2956(6) 0.2674(4) -0.005(3) 1.0000 Uiso
C66 C 0.7382(16) -0.0500(8) 0.2018(5) 0.016(5) 1.0000 Uiso
C67 C 0.7834(12) -0.0805(6) 0.2191(4) 0.000(3) 1.0000 Uiso
C68 C 0.816(2) -0.1199(12) 0.2066(8) 0.045(8) 1.0000 Uiso
C69 C 0.8044(19) -0.1280(10) 0.1797(6) 0.030(6) 1.0000 Uiso
C70 C 0.7532(14) -0.0971(7) 0.1626(4) 0.008(4) 1.0000 Uiso
C71 C 0.7254(13) -0.0598(7) 0.1753(4) 0.006(4) 1.0000 Uiso
C72 C 0.4332(17) 0.2944(9) 0.0680(6) 0.021(5) 1.0000 Uiso
F73 F 0.4246(11) 0.3330(5) 0.0776(4) 0.033(4) 1.0000 Uiso
F74 F 0.3610(9) 0.2719(5) 0.0629(3) 0.021(3) 1.0000 Uiso
F75 F 0.0672(9) 0.4078(4) 0.3690(3) 0.017(3) 1.0000 Uiso
C76 C 0.0197(12) 0.4514(6) 0.3736(4) -0.002(3) 1.0000 Uiso
F77 F -0.0675(8) 0.4430(4) 0.3708(3) 0.010(3) 1.0000 Uiso
C78 C 0.0572(12) 0.4850(6) 0.3553(4) -0.003(3) 1.0000 Uiso
C79 C 0.0333(18) 0.4746(9) 0.3259(6) 0.026(6) 1.0000 Uiso
C80 C 0.0608(12) 0.5117(6) 0.3069(4) -0.002(3) 1.0000 Uiso
C81 C 0.0992(12) 0.5516(6) 0.3174(4) -0.009(3) 1.0000 Uiso
C82 C 0.1246(12) 0.5872(6) 0.3273(4) 0.001(4) 1.0000 Uiso
C83 C 0.1512(12) 0.6271(6) 0.3404(4) 0.001(4) 1.0000 Uiso
C84 C 0.1556(15) 0.6342(8) 0.3689(5) 0.013(5) 1.0000 Uiso
C85 C 0.139(2) 0.5974(10) 0.3880(7) 0.033(7) 1.0000 Uiso
C86 C 0.141(2) 0.6039(12) 0.4179(7) 0.043(8) 1.0000 Uiso
C87 C 0.1621(18) 0.6445(9) 0.4288(6) 0.026(6) 1.0000 Uiso
C88 C 0.179(2) 0.6812(12) 0.4122(8) 0.045(8) 1.0000 Uiso
C89 C 0.179(2) 0.6763(11) 0.3826(7) 0.039(8) 1.0000 Uiso
C90 C 0.1741(12) 0.6627(6) 0.3210(4) -0.001(3) 1.0000 Uiso
C91 C 0.1913(12) 0.6894(6) 0.3079(4) -0.004(3) 1.0000 Uiso
C92 C 0.2198(12) 0.7267(6) 0.2889(4) -0.002(3) 1.0000 Uiso
C93 C 0.2150(18) 0.7205(9) 0.2603(6) 0.027(6) 1.0000 Uiso
C94 C 0.2069(19) 0.7167(10) 0.2360(6) 0.029(6) 1.0000 Uiso
C95 C 0.1921(12) 0.7087(6) 0.2053(4) -0.004(3) 1.0000 Uiso
C96 C 0.1662(14) 0.6696(7) 0.1947(5) 0.011(4) 1.0000 Uiso
C97 C 0.1432(12) 0.6313(6) 0.1866(4) 0.000(3) 1.0000 Uiso
C98 C 0.1061(13) 0.5921(7) 0.1714(4) 0.004(4) 1.0000 Uiso
C99 C 0.0774(12) 0.5603(6) 0.1928(4) -0.002(3) 1.0000 Uiso
C100 C 0.0617(12) 0.5305(6) 0.2054(4) 0.000(3) 1.0000 Uiso
C101 C 0.0328(15) 0.4928(8) 0.2252(5) 0.013(5) 1.0000 Uiso
C102 C 0.0018(12) 0.4513(6) 0.2106(4) -0.012(3) 1.0000 Uiso
C103 C 0.0088(13) 0.4411(7) 0.1783(4) 0.007(4) 1.0000 Uiso
C104 C -0.0284(14) 0.4036(7) 0.1699(4) 0.008(4) 1.0000 Uiso
C105 C -0.0673(14) 0.3742(7) 0.1859(5) 0.011(4) 1.0000 Uiso
C106 C -0.0792(15) 0.3805(8) 0.2132(5) 0.013(5) 1.0000 Uiso
C107 C -0.0393(17) 0.4222(9) 0.2273(6) 0.022(6) 1.0000 Uiso
C108 C 0.0414(14) 0.4992(7) 0.2518(5) 0.010(4) 1.0000 Uiso
C109 C 0.0497(16) 0.5063(8) 0.2744(5) 0.017(5) 1.0000 Uiso
C110 C 0.0833(12) 0.5871(6) 0.1431(4) -0.004(3) 1.0000 Uiso
C111 C 0.0451(15) 0.5496(8) 0.1290(5) 0.013(5) 1.0000 Uiso
C112 C 0.0261(19) 0.5445(10) 0.1016(6) 0.030(6) 1.0000 Uiso
C113 C 0.0585(12) 0.5768(6) 0.0842(4) -0.002(3) 1.0000 Uiso
C114 C 0.106(2) 0.6117(12) 0.0938(8) 0.046(8) 1.0000 Uiso
C115 C 0.1253(12) 0.6186(6) 0.1239(4) -0.001(3) 1.0000 Uiso
C116 C 0.2188(18) 0.7482(9) 0.1853(6) 0.025(6) 1.0000 Uiso
C117 C 0.2069(15) 0.7315(8) 0.1556(5) 0.015(5) 1.0000 Uiso
C118 C 0.2303(12) 0.7700(6) 0.1357(4) -0.004(3) 1.0000 Uiso
F119 F 0.1972(8) 0.8079(4) 0.1396(3) 0.011(3) 1.0000 Uiso
F120 F 0.3282(10) 0.7753(5) 0.1391(3) 0.026(3) 1.0000 Uiso
C121 C 0.2102(17) 0.7608(9) 0.1026(5) 0.020(5) 1.0000 Uiso
F122 F 0.2302(10) 0.7156(5) 0.1002(3) 0.027(3) 1.0000 Uiso
F123 F 0.1194(10) 0.7623(5) 0.0971(3) 0.023(3) 1.0000 Uiso
C124 C 0.2656(12) 0.7846(6) 0.0846(4) -0.001(3) 1.0000 Uiso
F125 F 0.2606(14) 0.8276(7) 0.0896(5) 0.054(5) 1.0000 Uiso
F126 F 0.3493(12) 0.7712(6) 0.0847(4) 0.040(4) 1.0000 Uiso
C127 C 0.2292(18) 0.7788(9) 0.0514(6) 0.024(6) 1.0000 Uiso
F128 F 0.2022(16) 0.7375(8) 0.0462(5) 0.073(7) 1.0000 Uiso
F129 F 0.1572(18) 0.8036(9) 0.0467(6) 0.082(8) 1.0000 Uiso
C130 C 0.292(3) 0.7926(13) 0.0277(8) 0.050(9) 1.0000 Uiso
F131 F 0.3447(14) 0.8265(7) 0.0396(4) 0.053(5) 1.0000 Uiso
F132 F 0.3568(18) 0.7581(9) 0.0288(6) 0.084(8) 1.0000 Uiso
C133 C 0.258(6) 0.792(3) -0.0031(18) 0.14(3) 1.0000 Uiso
F134 F 0.3203(17) 0.8067(8) -0.0171(6) 0.073(7) 1.0000 Uiso
F135 F 0.204(3) 0.7691(13) -0.0106(8) 0.129(13) 1.0000 Uiso
F136 F 0.215(3) 0.8390(17) -0.0007(10) 0.171(17) 1.0000 Uiso
C137 C 0.2517(14) 0.7703(7) 0.3035(5) 0.011(4) 1.0000 Uiso
C138 C 0.2475(15) 0.7766(8) 0.3314(5) 0.015(5) 1.0000 Uiso
C139 C 0.2695(16) 0.8153(8) 0.3425(5) 0.016(5) 1.0000 Uiso
C140 C 0.3158(12) 0.8493(6) 0.3276(4) -0.002(3) 1.0000 Uiso
C141 C 0.3209(17) 0.8410(9) 0.3004(6) 0.023(6) 1.0000 Uiso
C142 C 0.2934(19) 0.8021(10) 0.2863(6) 0.028(6) 1.0000 Uiso
C143 C 0.0484(12) 0.4558(6) 0.4057(4) 0.000(3) 1.0000 Uiso
F144 F 0.1372(11) 0.4651(5) 0.4115(3) 0.031(4) 1.0000 Uiso
F145 F 0.0056(11) 0.4962(6) 0.4134(4) 0.035(4) 1.0000 Uiso
C146 C 0.0241(19) 0.4211(10) 0.4284(6) 0.030(6) 1.0000 Uiso
F147 F -0.0475(16) 0.4005(8) 0.4193(5) 0.069(6) 1.0000 Uiso
F149 F -0.0585(17) 0.4516(8) 0.4628(5) 0.075(7) 1.0000 Uiso
C150 C 0.030(3) 0.4337(15) 0.4578(9) 0.064(11) 1.0000 Uiso
F151 F 0.0817(12) 0.4684(6) 0.4647(4) 0.040(4) 1.0000 Uiso
C152 C 0.025(2) 0.4008(11) 0.4802(7) 0.036(7) 1.0000 Uiso
F154 F 0.1202(17) 0.3864(9) 0.4864(6) 0.080(7) 1.0000 Uiso
F155 F -0.0168(12) 0.3625(6) 0.4726(4) 0.040(4) 1.0000 Uiso
C156 C 0.0114(19) 0.4098(10) 0.5083(6) 0.027(6) 1.0000 Uiso
F157 F 0.0403(14) 0.4459(7) 0.5200(5) 0.057(6) 1.0000 Uiso
F158 F 0.0269(18) 0.3780(9) 0.5291(6) 0.088(8) 1.0000 Uiso
F159 F -0.081(2) 0.4101(11) 0.5112(7) 0.110(10) 1.0000 Uiso
F160 F 0.0951(16) 0.3895(8) 0.4277(5) 0.070(7) 1.0000 Uiso
F161 F 0.6759(8) 0.8093(4) 0.1396(3) 0.011(3) 1.0000 Uiso
C162 C 0.7014(15) 0.7711(8) 0.1302(5) 0.014(5) 1.0000 Uiso
F163 F 0.7947(10) 0.7761(5) 0.1269(3) 0.028(4) 1.0000 Uiso
C164 C 0.6871(12) 0.7307(6) 0.1439(4) 0.002(4) 1.0000 Uiso
C165 C 0.7145(12) 0.7410(6) 0.1759(4) 0.000(3) 1.0000 Uiso
C166 C 0.6983(12) 0.7008(6) 0.1973(4) -0.005(3) 1.0000 Uiso
C167 C 0.6656(12) 0.6601(6) 0.1825(4) -0.002(3) 1.0000 Uiso
C168 C 0.6311(14) 0.6259(7) 0.1724(4) 0.007(4) 1.0000 Uiso
C169 C 0.6007(14) 0.5818(7) 0.1658(5) 0.009(4) 1.0000 Uiso
C170 C 0.5819(19) 0.5738(10) 0.1340(6) 0.030(6) 1.0000 Uiso
C171 C 0.5404(19) 0.5361(10) 0.1247(6) 0.031(7) 1.0000 Uiso
C172 C 0.528(2) 0.5213(10) 0.0951(7) 0.034(7) 1.0000 Uiso
C173 C 0.5670(19) 0.5509(10) 0.0760(6) 0.028(6) 1.0000 Uiso
C174 C 0.612(2) 0.5856(10) 0.0838(7) 0.035(7) 1.0000 Uiso
C175 C 0.6206(15) 0.6010(8) 0.1137(5) 0.015(5) 1.0000 Uiso
C176 C 0.5782(12) 0.5535(6) 0.1858(4) 0.003(4) 1.0000 Uiso
C177 C 0.5600(14) 0.5245(7) 0.2018(5) 0.009(4) 1.0000 Uiso
C178 C 0.5329(15) 0.4910(8) 0.2204(5) 0.014(5) 1.0000 Uiso
C179 C 0.4991(17) 0.4471(8) 0.2087(5) 0.020(5) 1.0000 Uiso
C180 C 0.4634(12) 0.4150(6) 0.2228(4) -0.001(3) 1.0000 Uiso
C181 C 0.4274(12) 0.3779(6) 0.2128(4) -0.003(3) 1.0000 Uiso
C182 C 0.4362(12) 0.3708(6) 0.1801(4) -0.003(3) 1.0000 Uiso
C183 C 0.4803(14) 0.4003(7) 0.1662(4) 0.008(4) 1.0000 Uiso
C184 C 0.5130(12) 0.4417(6) 0.1762(4) -0.004(3) 1.0000 Uiso
C185 C 0.5474(12) 0.4975(6) 0.2507(4) -0.005(3) 1.0000 Uiso
C186 C 0.5538(14) 0.5021(7) 0.2731(5) 0.008(4) 1.0000 Uiso
C187 C 0.5635(12) 0.5096(6) 0.3012(4) -0.008(3) 1.0000 Uiso
C188 C 0.5882(12) 0.5485(6) 0.3134(4) 0.003(4) 1.0000 Uiso
C189 C 0.6160(17) 0.5850(9) 0.3211(6) 0.022(6) 1.0000 Uiso
C190 C 0.6538(12) 0.6267(6) 0.3330(4) -0.003(3) 1.0000 Uiso
C191 C 0.674(2) 0.6579(10) 0.3130(7) 0.033(7) 1.0000 Uiso
C192 C 0.6944(13) 0.6853(7) 0.2970(4) 0.006(4) 1.0000 Uiso
C193 C 0.7161(15) 0.7177(7) 0.2773(5) 0.012(4) 1.0000 Uiso
C194 C 0.7528(15) 0.7642(8) 0.2897(5) 0.014(5) 1.0000 Uiso
C195 C 0.7886(19) 0.7945(10) 0.2723(6) 0.030(6) 1.0000 Uiso
C196 C 0.822(2) 0.8361(10) 0.2827(6) 0.032(7) 1.0000 Uiso
C197 C 0.8091(14) 0.8450(7) 0.3121(5) 0.012(4) 1.0000 Uiso
C198 C 0.7697(13) 0.8192(7) 0.3296(4) 0.004(4) 1.0000 Uiso
C199 C 0.7421(13) 0.7752(7) 0.3176(4) 0.007(4) 1.0000 Uiso
C200 C 0.7135(12) 0.7111(6) 0.2490(4) -0.006(3) 1.0000 Uiso
C201 C 0.6978(13) 0.7051(7) 0.2243(4) 0.004(4) 1.0000 Uiso
C202 C 0.6622(15) 0.6377(8) 0.3648(5) 0.015(5) 1.0000 Uiso
C203 C 0.6193(15) 0.6089(8) 0.3799(5) 0.015(5) 1.0000 Uiso
C204 C 0.6279(16) 0.6173(8) 0.4115(5) 0.018(5) 1.0000 Uiso
C205 C 0.6726(14) 0.6569(7) 0.4217(4) 0.007(4) 1.0000 Uiso
C206 C 0.7184(17) 0.6825(9) 0.4010(6) 0.022(5) 1.0000 Uiso
C207 C 0.7040(14) 0.6761(7) 0.3730(5) 0.010(4) 1.0000 Uiso
C208 C 0.5343(16) 0.4731(8) 0.3221(5) 0.016(5) 1.0000 Uiso
C209 C 0.5801(12) 0.4753(6) 0.3516(4) -0.003(3) 1.0000 Uiso
C210 C 0.5496(15) 0.4406(8) 0.3706(5) 0.014(5) 1.0000 Uiso
F211 F 0.4621(9) 0.4391(4) 0.3738(3) 0.017(3) 1.0000 Uiso
F212 F 0.5626(8) 0.3975(4) 0.3587(3) 0.012(3) 1.0000 Uiso
F213 F 0.3232(9) 0.2341(5) 0.4140(3) 0.018(3) 1.0000 Uiso
C214 C 0.3482(15) 0.2694(8) 0.4045(5) 0.016(5) 1.0000 Uiso
F215 F 0.4316(8) 0.2705(4) 0.4005(3) 0.014(3) 1.0000 Uiso
C216 C 0.326(2) 0.3093(12) 0.4208(7) 0.042(8) 1.0000 Uiso
F217 F 0.2920(14) 0.3433(7) 0.4111(5) 0.056(5) 1.0000 Uiso
F219 F 0.2386(16) 0.2934(8) 0.4361(5) 0.071(7) 1.0000 Uiso
C220 C 0.3791(12) 0.3137(6) 0.4511(4) -0.002(3) 1.0000 Uiso
F221 F 0.4211(11) 0.2788(5) 0.4590(4) 0.032(4) 1.0000 Uiso
F222 F 0.4541(16) 0.3387(8) 0.4392(5) 0.073(7) 1.0000 Uiso
F224 F 0.481(2) 0.3868(11) 0.4801(7) 0.110(10) 1.0000 Uiso
C225 C 0.4245(19) 0.3560(10) 0.4955(6) 0.028(6) 1.0000 Uiso
C226 C 0.355(3) 0.3445(17) 0.4708(11) 0.081(14) 1.0000 Uiso
F228 F 0.2965(17) 0.3164(9) 0.4885(6) 0.079(7) 1.0000 Uiso
F229 F 0.3908(15) 0.3794(7) 0.5162(5) 0.061(6) 1.0000 Uiso
F230 F 0.3103(16) 0.3806(8) 0.4621(5) 0.069(6) 1.0000 Uiso
F231 F 0.4650(13) 0.3256(7) 0.5077(4) 0.049(5) 1.0000 Uiso
F234 F 0.3737(14) 0.3294(7) -0.0339(5) 0.058(6) 1.0000 Uiso
C235 C 0.446(3) 0.3295(15) -0.0126(9) 0.062(11) 1.0000 Uiso
F236 F 0.5075(14) 0.3065(7) -0.0210(5) 0.057(6) 1.0000 Uiso
F237 F 0.4625(15) 0.3701(8) -0.0086(5) 0.062(6) 1.0000 Uiso
C238 C 0.406(2) 0.3090(13) 0.0127(8) 0.050(9) 1.0000 Uiso
F239 F 0.3427(13) 0.3387(7) 0.0240(4) 0.053(5) 1.0000 Uiso
F240 F 0.3602(11) 0.2725(6) 0.0062(4) 0.036(4) 1.0000 Uiso
C241 C 0.4755(12) 0.2977(6) 0.0368(4) 0.000(3) 1.0000 Uiso
F242 F 0.5388(10) 0.3348(5) 0.0403(3) 0.030(4) 1.0000 Uiso
F243 F 0.5184(9) 0.2636(5) 0.0309(3) 0.023(3) 1.0000 Uiso
F244 F 0.0383(7) 0.3101(4) 0.1389(2) 0.006(2) 1.0000 Uiso
C245 C 0.0076(13) 0.2696(7) 0.1273(4) 0.005(4) 1.0000 Uiso
F246 F -0.0860(9) 0.2734(4) 0.1246(3) 0.017(3) 1.0000 Uiso
C247 C 0.0350(16) 0.2325(8) 0.1507(5) 0.016(5) 1.0000 Uiso
C248 C 0.0148(13) 0.2444(7) 0.1803(4) 0.005(4) 1.0000 Uiso
C249 C 0.0382(15) 0.2101(8) 0.2010(5) 0.014(5) 1.0000 Uiso
C250 C 0.0333(14) 0.2162(7) 0.2294(5) 0.011(4) 1.0000 Uiso
C251 C 0.0356(15) 0.2216(8) 0.2560(5) 0.014(5) 1.0000 Uiso
C252 C 0.0361(16) 0.2262(8) 0.2841(5) 0.016(5) 1.0000 Uiso
C253 C 0.0609(12) 0.1946(6) 0.3014(4) 0.002(4) 1.0000 Uiso
C254 C 0.0860(14) 0.1662(7) 0.3188(5) 0.009(4) 1.0000 Uiso
C255 C 0.1204(17) 0.1346(9) 0.3395(6) 0.021(5) 1.0000 Uiso
C256 C 0.1209(12) 0.1445(6) 0.3709(4) -0.003(3) 1.0000 Uiso
C257 C 0.0798(12) 0.1850(6) 0.3813(4) -0.006(3) 1.0000 Uiso
C258 C 0.081(2) 0.1988(12) 0.4093(8) 0.046(8) 1.0000 Uiso
C259 C 0.1261(13) 0.1642(7) 0.4281(4) 0.004(4) 1.0000 Uiso
C260 C 0.157(2) 0.1267(11) 0.4206(7) 0.041(8) 1.0000 Uiso
C261 C 0.167(3) 0.1174(13) 0.3911(9) 0.055(10) 1.0000 Uiso
C262 C 0.1473(13) 0.0924(7) 0.3314(4) 0.004(4) 1.0000 Uiso
C263 C 0.1738(17) 0.0572(9) 0.3235(6) 0.022(6) 1.0000 Uiso
C264 C 0.1990(12) 0.0169(6) 0.3140(4) -0.002(3) 1.0000 Uiso
C265 C 0.2036(16) 0.0080(8) 0.2887(5) 0.017(5) 1.0000 Uiso
C266 C 0.2104(12) 0.0017(6) 0.2568(4) -0.001(3) 1.0000 Uiso
C267 C 0.2079(12) -0.0045(6) 0.2321(4) -0.003(3) 1.0000 Uiso
C268 C 0.2464(12) -0.0524(6) 0.2196(4) -0.001(3) 1.0000 Uiso
C269 C 0.2854(12) -0.0761(6) 0.2389(4) -0.005(3) 1.0000 Uiso
C270 C 0.3234(12) -0.1187(6) 0.2257(4) 0.000(3) 1.0000 Uiso
C271 C 0.3117(17) -0.1292(8) 0.1979(5) 0.020(5) 1.0000 Uiso
C272 C 0.254(2) -0.0973(11) 0.1783(7) 0.036(7) 1.0000 Uiso
C273 C 0.2214(13) -0.0562(7) 0.1903(4) 0.004(4) 1.0000 Uiso
C275 C 0.1769(12) 0.0262(6) 0.2133(4) -0.006(3) 1.0000 Uiso
C276 C 0.1560(15) 0.0572(8) 0.1972(5) 0.014(5) 1.0000 Uiso
C277 C 0.1301(17) 0.0899(9) 0.1765(6) 0.022(6) 1.0000 Uiso
C278 C 0.1364(12) 0.0814(6) 0.1463(4) -0.002(3) 1.0000 Uiso
C279 C 0.1812(14) 0.0465(7) 0.1381(5) 0.009(4) 1.0000 Uiso
C280 C 0.1921(12) 0.0363(6) 0.1092(4) 0.003(4) 1.0000 Uiso
C281 C 0.1548(16) 0.0675(8) 0.0876(5) 0.018(5) 1.0000 Uiso
C282 C 0.1037(19) 0.1031(10) 0.0974(6) 0.030(6) 1.0000 Uiso
C283 C 0.0956(15) 0.1097(8) 0.1254(5) 0.014(5) 1.0000 Uiso
C284 C 0.0927(13) 0.1319(6) 0.1857(4) 0.003(4) 1.0000 Uiso
C285 C 0.0698(15) 0.1672(8) 0.1931(5) 0.015(5) 1.0000 Uiso
C286 C 0.2372(18) -0.0185(9) 0.3340(6) 0.025(6) 1.0000 Uiso
C287 C 0.2116(12) -0.0135(6) 0.3632(4) 0.002(4) 1.0000 Uiso
C288 C 0.2412(12) -0.0548(6) 0.3841(4) 0.001(4) 1.0000 Uiso
F289 F 0.2065(8) -0.0910(4) 0.3712(3) 0.014(3) 1.0000 Uiso
F290 F 0.3288(12) -0.0564(6) 0.3850(4) 0.038(4) 1.0000 Uiso
C291 C 0.2040(12) -0.0480(6) 0.4125(4) 0.002(4) 1.0000 Uiso
F292 F 0.2212(13) -0.0064(6) 0.4201(4) 0.048(5) 1.0000 Uiso
F293 F 0.1126(11) -0.0543(5) 0.4104(4) 0.034(4) 1.0000 Uiso
C294 C 0.2520(17) -0.0820(9) 0.4368(6) 0.022(6) 1.0000 Uiso
F295 F 0.2582(11) -0.1198(6) 0.4237(4) 0.034(4) 1.0000 Uiso
F296 F 0.3290(17) -0.0653(8) 0.4463(6) 0.076(7) 1.0000 Uiso
C297 C 0.0068(14) 0.2699(7) 0.2950(5) 0.011(4) 1.0000 Uiso
C298 C 0.0275(17) 0.2789(9) 0.3227(6) 0.022(5) 1.0000 Uiso
C299 C -0.0027(14) 0.3193(7) 0.3365(5) 0.009(4) 1.0000 Uiso
C300 C -0.0508(12) 0.3501(6) 0.3170(4) -0.002(3) 1.0000 Uiso
C301 C -0.0647(13) 0.3413(7) 0.2905(4) 0.005(4) 1.0000 Uiso
C302 C -0.0396(12) 0.3049(6) 0.2763(4) -0.003(3) 1.0000 Uiso
C303 C 0.0401(12) 0.2609(6) 0.0994(4) -0.001(3) 1.0000 Uiso
F304 F 0.0307(10) 0.2204(5) 0.0918(3) 0.024(3) 1.0000 Uiso
F305 F 0.1349(9) 0.2676(4) 0.1043(3) 0.016(3) 1.0000 Uiso
C306 C 0.0069(12) 0.2926(6) 0.0754(4) 0.000(3) 1.0000 Uiso
F307 F 0.0145(9) 0.3349(5) 0.0848(3) 0.021(3) 1.0000 Uiso
F308 F -0.0779(10) 0.2833(5) 0.0686(3) 0.025(3) 1.0000 Uiso
F309 F 0.1409(11) 0.3081(6) 0.0532(4) 0.037(4) 1.0000 Uiso
C310 C 0.0599(19) 0.2923(10) 0.0490(6) 0.028(6) 1.0000 Uiso
F311 F 0.0100(11) 0.3197(6) 0.0307(4) 0.034(4) 1.0000 Uiso
C312 C 0.0640(18) 0.2503(9) 0.0322(6) 0.024(6) 1.0000 Uiso
F313 F -0.0112(11) 0.2248(5) 0.0329(4) 0.033(4) 1.0000 Uiso
F314 F 0.1331(13) 0.2251(6) 0.0474(4) 0.048(5) 1.0000 Uiso
C315 C 0.094(2) 0.2537(11) 0.0017(7) 0.037(7) 1.0000 Uiso
F316 F 0.0189(13) 0.2655(6) -0.0147(4) 0.048(5) 1.0000 Uiso
F317 F 0.1095(14) 0.2122(7) -0.0079(5) 0.060(6) 1.0000 Uiso
F318 F 0.1581(14) 0.2795(7) -0.0003(4) 0.053(5) 1.0000 Uiso
F319 F 0.1221(9) -0.1138(5) 0.4551(3) 0.021(3) 1.0000 Uiso
C320 C 0.1912(19) -0.0884(10) 0.4612(6) 0.030(6) 1.0000 Uiso
F321 F 0.1592(16) -0.0481(8) 0.4672(5) 0.069(6) 1.0000 Uiso
C322 C 0.242(2) -0.1049(10) 0.4890(7) 0.034(7) 1.0000 Uiso
F323 F 0.2950(16) -0.1378(8) 0.4806(5) 0.069(6) 1.0000 Uiso
F324 F 0.296(2) -0.0730(11) 0.5019(7) 0.112(10) 1.0000 Uiso
C325 C 0.186(3) -0.1212(15) 0.5131(9) 0.059(10) 1.0000 Uiso
F326 F 0.2363(18) -0.1338(9) 0.5343(6) 0.081(8) 1.0000 Uiso
F327 F 0.124(3) -0.0992(16) 0.5161(10) 0.165(17) 1.0000 Uiso
F330 F 0.8963(12) -0.0414(6) 0.4235(4) 0.041(4) 1.0000 Uiso
C331 C 0.813(2) -0.0575(11) 0.4240(7) 0.040(8) 1.0000 Uiso
F332 F 0.8214(13) -0.1005(7) 0.4180(4) 0.049(5) 1.0000 Uiso
C333 C 0.778(2) -0.0516(11) 0.4522(7) 0.037(7) 1.0000 Uiso
F334 F 0.7190(15) -0.0823(7) 0.4567(5) 0.061(6) 1.0000 Uiso
F335 F 0.7456(15) -0.0125(8) 0.4568(5) 0.062(6) 1.0000 Uiso
C336 C 0.866(3) -0.0608(16) 0.4770(10) 0.070(12) 1.0000 Uiso
F337 F 0.9120(14) -0.0205(7) 0.4798(5) 0.056(5) 1.0000 Uiso
F338 F 0.9208(16) -0.0920(8) 0.4709(5) 0.070(7) 1.0000 Uiso
C339 C 0.835(3) -0.0638(13) 0.5050(8) 0.049(9) 1.0000 Uiso
F340 F 0.8068(17) -0.1090(9) 0.5082(5) 0.076(7) 1.0000 Uiso
F341 F 0.7653(18) -0.0397(9) 0.5124(6) 0.086(8) 1.0000 Uiso
F342 F 0.902(2) -0.0604(11) 0.5286(7) 0.105(10) 1.0000 Uiso
F343 F 0.7487(13) 0.5383(7) 0.4885(4) 0.049(5) 1.0000 Uiso
C344 C 0.6994(18) 0.5056(9) 0.5007(6) 0.024(6) 1.0000 Uiso
F345 F 0.7494(13) 0.4728(7) 0.5072(4) 0.049(5) 1.0000 Uiso
F346 F 0.6648(13) 0.5207(7) 0.5202(4) 0.049(5) 1.0000 Uiso
F2 F 0.147(2) -0.1571(12) 0.5019(8) 0.121(11) 1.0000 Uiso
C1 C 0.084(2) 0.6239(12) 0.2541(8) -0.034(7) 0.5000 Uiso
C3 C 0.431(2) 0.5957(12) 0.2570(8) -0.027(7) 0.5000 Uiso
Cl3 Cl 0.1923(15) 0.5963(7) 0.2563(5) 0.065(5) 0.5000 Uiso
Cl4 Cl 0.3067(13) 0.6242(7) 0.2567(4) 0.055(5) 0.5000 Uiso
O5 O 0.6654(18) 0.5932(9) 0.2530(6) 0.060(7) 1.0000 Uiso
Cl7 Cl 0.546(3) 0.6169(17) 0.2493(11) 0.173(18) 0.5000 Uiso
Cl8 Cl -0.039(3) 0.5992(14) 0.2465(9) 0.146(14) 0.5000 Uiso

loop_
_atom_type_symbol
_atom_type_scat_dispersion_real
_atom_type_scat_dispersion_imag
_atom_type_scat_Cromer_Mann_a1
_atom_type_scat_Cromer_Mann_b1
_atom_type_scat_Cromer_Mann_a2
_atom_type_scat_Cromer_Mann_b2
_atom_type_scat_Cromer_Mann_a3
_atom_type_scat_Cromer_Mann_b3
_atom_type_scat_Cromer_Mann_a4
_atom_type_scat_Cromer_Mann_b4
_atom_type_scat_Cromer_Mann_c
_atom_type_scat_source
C 0.0033 0.0016 2.3100 20.8439 1.0200 10.2075 1.5886 0.5687 0.8650 51.6512 0.2156 'International Tables Vol C 4.2.6.8 and 6.1.1.4'
H 0.0000 0.0000 0.4930 10.5109 0.3229 26.1257 0.1402 3.1424 0.0408 57.7998 0.0030 'International Tables Vol C 4.2.6.8 and 6.1.1.4'
F 0.0171 0.0103 3.5392 10.2825 2.6412 4.2944 1.5170 0.2615 1.0243 26.1476 0.2776 'International Tables Vol C 4.2.6.8 and 6.1.1.4'
Cl 0.1484 0.1585 11.4604 0.0104 7.1964 1.1662 6.2556 18.5194 1.6455 47.7784 -9.5574 'International Tables Vol C 4.2.6.8 and 6.1.1.4'
O 0.0106 0.0060 3.0485 13.2771 2.2868 5.7011 1.5463 0.3239 0.8670 32.9089 0.2508 'International Tables Vol C 4.2.6.8 and 6.1.1.4'

loop_
_geom_angle_atom_site_label_1
_geom_angle_site_symmetry_1
_geom_angle_atom_site_label_2
_geom_angle_atom_site_label_3
_geom_angle
_geom_angle_publ_flag
F1 . C2 F3 113.1(17) yes
F1 . C2 C4 108.0(17) yes
F3 . C2 C4 107.0(18) yes
F1 . C2 C10 107.0(18) yes
F3 . C2 C10 109.0(18) yes
C4 . C2 C10 112.8(18) yes
C2 . C4 F5 106.8(19) yes
C2 . C4 F6 103.0(18) yes
F5 . C4 F6 105.4(19) yes
C2 . C4 C7 112.0(19) yes
F5 . C4 C7 116(2) yes
F6 . C4 C7 113(2) yes
C4 . C7 F8 115.5(20) yes
C4 . C7 F9 109.2(19) yes
F8 . C7 F9 108.7(17) yes
C4 . C7 C344 116.2(19) yes
F8 . C7 C344 105.6(17) yes
F9 . C7 C344 100.4(17) yes
C2 . C10 F11 111.3(18) yes
C2 . C10 F12 116.4(18) yes
F11 . C10 F12 105.3(17) yes
C2 . C10 C210 113.8(18) yes
F11 . C10 C210 103.1(16) yes
F12 . C10 C210 105.7(17) yes
F13 . C14 F15 113.9(15) yes
F13 . C14 C16 100.0(14) yes
F15 . C14 C16 111.6(15) yes
F13 . C14 C72 106.6(15) yes
F15 . C14 C72 115.6(17) yes
C16 . C14 C72 107.7(15) yes
C14 . C16 F17 98.0(13) yes
C14 . C16 F18 112.2(15) yes
F17 . C16 F18 106.2(15) yes
C14 . C16 C19 110.2(15) yes
F17 . C16 C19 112.0(15) yes
F18 . C16 C19 116.7(17) yes
C16 . C19 C20 106.2(16) yes
C19 . C20 C21 115.3(15) yes
C20 . C21 C22 110.5(16) yes
C20 . C21 C58 125(2) yes
C22 . C21 C58 124(2) yes
C21 . C22 C23 171(2) yes
C22 . C23 C24 175(2) yes
C23 . C24 C25 121(2) yes
C23 . C24 C31 122.2(20) yes
C25 . C24 C31 116(2) yes
C24 . C25 C26 121(2) yes
C24 . C25 C30 126(2) yes
C26 . C25 C30 113(2) yes
C25 . C26 C27 126(2) yes
C26 . C27 C28 120(2) yes
C27 . C28 C29 116(2) yes
C28 . C29 C30 121(2) yes
C25 . C30 C29 124(2) yes
C24 . C31 C32 168(2) yes
C31 . C32 C33 172(2) yes
C32 . C33 C34 124.4(19) yes
C32 . C33 C66 112.7(19) yes
C34 . C33 C66 123(2) yes
C33 . C34 C35 179(2) yes
C34 . C35 C36 178(2) yes
C35 . C36 C37 117.8(17) yes
C35 . C36 C45 122.0(19) yes
C37 . C36 C45 120.3(18) yes
C36 . C37 C38 108.2(16) yes
C37 . C38 C39 109(2) yes
C38 . C39 F40 115(2) yes
C38 . C39 F41 109.9(20) yes
F40 . C39 F41 105.2(19) yes
C38 . C39 C42 112(2) yes
F40 . C39 C42 108.4(19) yes
F41 . C39 C42 105.9(18) yes
C39 . C42 F43 108.3(17) yes
C39 . C42 F44 109.8(17) yes
F43 . C42 F44 105.6(15) yes
C39 . C42 C331 119.4(20) yes
F43 . C42 C331 109.5(19) yes
F44 . C42 C331 103.3(18) yes
C36 . C45 C46 175(2) yes
C45 . C46 C47 169(2) yes
C46 . C47 C48 115.7(18) yes
C46 . C47 C54 127.7(19) yes
C48 . C47 C54 116.0(17) yes
C47 . C48 C49 122.9(18) yes
C47 . C48 C53 121.5(19) yes
C49 . C48 C53 115(2) yes
C48 . C49 C50 125.7(18) yes
C49 . C50 C51 115.4(17) yes
C50 . C51 C52 110(2) yes
C51 . C52 C53 128(3) yes
C48 . C53 C52 125(3) yes
C47 . C54 C55 173(2) yes
C54 . C55 C56 173(2) yes
C55 . C56 C57 126.2(20) yes
C55 . C56 C59 114.4(17) yes
C57 . C56 C59 119.0(19) yes
C56 . C57 C58 168(3) yes
C21 . C58 C57 168(3) yes
C56 . C59 C60 123.1(17) yes
C56 . C59 C64 120.2(17) yes
C60 . C59 C64 116.5(17) yes
C59 . C60 C61 118.8(18) yes
C60 . C61 C62 126(2) yes
C61 . C62 C63 119(2) yes
C62 . C63 C64 117.7(18) yes
C63 . C64 C59 121.1(17) yes
C33 . C66 C67 118(2) yes
C33 . C66 C71 125(2) yes
C67 . C66 C71 117(2) yes
C66 . C67 C68 118(2) yes
C67 . C68 C69 123(3) yes
C68 . C69 C70 117(3) yes
C69 . C70 C71 118(2) yes
C70 . C71 C66 127(2) yes
C14 . C72 F73 110(2) yes
C14 . C72 F74 110.9(20) yes
F73 . C72 F74 117(2) yes
C14 . C72 C241 105.4(17) yes
F73 . C72 C241 109.0(20) yes
F74 . C72 C241 103.7(19) yes
F75 . C76 F77 106.6(14) yes
F75 . C76 C78 107.9(14) yes
F77 . C76 C78 119.3(15) yes
F75 . C76 C143 97.2(13) yes
F77 . C76 C143 107.4(14) yes
C78 . C76 C143 115.7(15) yes
C76 . C78 C79 110.3(17) yes
C78 . C79 C80 111(2) yes
C79 . C80 C81 122.8(18) yes
C79 . C80 C109 120.5(18) yes
C81 . C80 C109 116.7(17) yes
C80 . C81 C82 173.9(19) yes
C81 . C82 C83 176(2) yes
C82 . C83 C84 124.3(19) yes
C82 . C83 C90 115.0(17) yes
C84 . C83 C90 120.7(18) yes
C83 . C84 C85 120(2) yes
C83 . C84 C89 125(2) yes
C85 . C84 C89 116(2) yes
C84 . C85 C86 121(3) yes
C85 . C86 C87 119(3) yes
C86 . C87 C88 123(3) yes
C87 . C88 C89 120(3) yes
C84 . C89 C88 121(3) yes
C83 . C90 C91 177(2) yes
C90 . C91 C92 178(2) yes
C91 . C92 C93 119.6(19) yes
C91 . C92 C137 117.0(16) yes
C93 . C92 C137 123.4(20) yes
C92 . C93 C94 176(3) yes
C93 . C94 C95 175(3) yes
C94 . C95 C96 122(2) yes
C94 . C95 C116 116.4(19) yes
C96 . C95 C116 121.1(19) yes
C95 . C96 C97 175(2) yes
C96 . C97 C98 166.6(20) yes
C97 . C98 C99 107.5(16) yes
C97 . C98 C110 128.5(18) yes
C99 . C98 C110 122.8(18) yes
C98 . C99 C100 166(2) yes
C99 . C100 C101 173(2) yes
C100 . C101 C102 115.1(18) yes
C100 . C101 C108 119(2) yes
C102 . C101 C108 126(2) yes
C101 . C102 C103 125.2(17) yes
C101 . C102 C107 114.1(19) yes
C103 . C102 C107 120.6(18) yes
C102 . C103 C104 114.0(18) yes
C103 . C104 C105 126(2) yes
C104 . C105 C106 124(2) yes
C105 . C106 C107 118(2) yes
C106 . C107 C102 117(2) yes
C101 . C108 C109 177(3) yes
C80 . C109 C108 175(3) yes
C98 . C110 C111 127.6(19) yes
C98 . C110 C115 116.8(17) yes
C111 . C110 C115 113.2(17) yes
C110 . C111 C112 127(2) yes
C111 . C112 C113 117(2) yes
C112 . C113 C114 124(2) yes
C113 . C114 C115 121(3) yes
C110 . C115 C114 116.9(20) yes
C95 . C116 C117 107.2(20) yes
C116 . C117 C118 107.8(19) yes
C117 . C118 F119 118.5(17) yes
C117 . C118 F120 106.7(15) yes
F119 . C118 F120 106.3(15) yes
C117 . C118 C121 115.8(17) yes
F119 . C118 C121 105.1(16) yes
F120 . C118 C121 103.1(15) yes
C118 . C121 F122 103.1(18) yes
C118 . C121 F123 106.3(18) yes
F122 . C121 F123 103.3(19) yes
C118 . C121 C124 115.7(19) yes
F122 . C121 C124 107.8(19) yes
F123 . C121 C124 119(2) yes
C121 . C124 F125 110.0(19) yes
C121 . C124 F126 115.8(18) yes
F125 . C124 F126 111.8(18) yes
C121 . C124 C127 111.3(18) yes
F125 . C124 C127 105.3(18) yes
F126 . C124 C127 101.8(17) yes
C124 . C127 F128 111(2) yes
C124 . C127 F129 107(2) yes
F128 . C127 F129 106(2) yes
C124 . C127 C130 120(2) yes
F128 . C127 C130 108(3) yes
F129 . C127 C130 104(3) yes
C127 . C130 F131 105(3) yes
C127 . C130 F132 103(3) yes
F131 . C130 F132 100(3) yes
C127 . C130 C133 122(4) yes
F131 . C130 C133 122(5) yes
F132 . C130 C133 101(4) yes
C130 . C133 F134 108(6) yes
C130 . C133 F135 120(8) yes
F134 . C133 F135 127(8) yes
C130 . C133 F136 91(5) yes
F134 . C133 F136 92(6) yes
F135 . C133 F136 108(7) yes
C92 . C137 C138 121.7(20) yes
C92 . C137 C142 117(2) yes
C138 . C137 C142 122(2) yes
C137 . C138 C139 119(2) yes
C138 . C139 C140 123(2) yes
C139 . C140 C141 114.2(20) yes
C140 . C141 C142 126(2) yes
C137 . C142 C141 114(2) yes
C76 . C143 F144 113.5(15) yes
C76 . C143 F145 103.5(15) yes
F144 . C143 F145 102.4(15) yes
C76 . C143 C146 123.9(18) yes
F144 . C143 C146 106.0(17) yes
F145 . C143 C146 105.0(17) yes
C143 . C146 F147 109(2) yes
C143 . C146 C150 119(3) yes
F147 . C146 C150 116(3) yes
C143 . C146 F160 103(2) yes
F147 . C146 F160 105(3) yes
C150 . C146 F160 102(3) yes
F149 . C150 C146 106(3) yes
F149 . C150 F151 100(3) yes
C146 . C150 F151 116(3) yes
F149 . C150 C152 91(3) yes
C146 . C150 C152 122(4) yes
F151 . C150 C152 115(3) yes
C150 . C152 F154 103(3) yes
C150 . C152 F155 116(3) yes
F154 . C152 F155 102(2) yes
C150 . C152 C156 126(3) yes
F154 . C152 C156 95(2) yes
F155 . C152 C156 109(3) yes
C152 . C156 F157 121(3) yes
C152 . C156 F158 121(3) yes
F157 . C156 F158 105(3) yes
C152 . C156 F159 109(3) yes
F157 . C156 F159 104(3) yes
F158 . C156 F159 92(2) yes
C214 4_655 C162 F161 103.9(17) yes
C214 4_655 C162 F163 103.6(17) yes
F161 . C162 F163 105.0(17) yes
C214 4_655 C162 C164 110.1(18) yes
F161 . C162 C164 123.1(20) yes
F163 . C162 C164 109.4(18) yes
C162 . C164 C165 103.9(16) yes
C164 . C165 C166 114.8(15) yes
C165 . C166 C167 112.9(15) yes
C165 . C166 C201 124.3(17) yes
C167 . C166 C201 121.7(18) yes
C166 . C167 C168 172.7(20) yes
C167 . C168 C169 168(2) yes
C168 . C169 C170 113.0(20) yes
C168 . C169 C176 122.2(20) yes
C170 . C169 C176 124(2) yes
C169 . C170 C171 120(3) yes
C169 . C170 C175 122(2) yes
C171 . C170 C175 118(3) yes
C170 . C171 C172 126(3) yes
C171 . C172 C173 113(3) yes
C172 . C173 C174 124(3) yes
C173 . C174 C175 122(3) yes
C174 . C175 C170 117(2) yes
C169 . C176 C177 173(2) yes
C176 . C177 C178 177(2) yes
C177 . C178 C179 120(2) yes
C177 . C178 C185 119.6(20) yes
C179 . C178 C185 120(2) yes
C178 . C179 C180 127(2) yes
C178 . C179 C184 112.6(19) yes
C180 . C179 C184 121(2) yes
C179 . C180 C181 128(2) yes
C180 . C181 C182 113.9(16) yes
C181 . C182 C183 119.2(17) yes
C182 . C183 C184 127.2(20) yes
C179 . C184 C183 110.5(17) yes
C178 . C185 C186 177(2) yes
C185 . C186 C187 178(2) yes
C186 . C187 C188 125.2(19) yes
C186 . C187 C208 119.7(18) yes
C188 . C187 C208 114.8(17) yes
C187 . C188 C189 171(2) yes
C188 . C189 C190 174(3) yes
C189 . C190 C191 114(2) yes
C189 . C190 C202 123.8(18) yes
C191 . C190 C202 121(2) yes
C190 . C191 C192 176(3) yes
C191 . C192 C193 178(2) yes
C192 . C193 C194 117.0(19) yes
C192 . C193 C200 124(2) yes
C194 . C193 C200 118.3(19) yes
C193 . C194 C195 120(2) yes
C193 . C194 C199 119.9(20) yes
C195 . C194 C199 120(2) yes
C194 . C195 C196 122(3) yes
C195 . C196 C197 115(3) yes
C196 . C197 C198 127(2) yes
C197 . C198 C199 114.4(19) yes
C198 . C199 C194 121.9(19) yes
C193 . C200 C201 170(2) yes
C166 . C201 C200 168(2) yes
C190 . C202 C203 113(2) yes
C190 . C202 C207 117.4(20) yes
C203 . C202 C207 130(2) yes
C202 . C203 C204 115(2) yes
C203 . C204 C205 118(2) yes
C204 . C205 C206 116(2) yes
C205 . C206 C207 123(2) yes
C202 . C207 C206 116(2) yes
C187 . C208 C209 115.5(18) yes
C208 . C209 C210 113.5(17) yes
C209 . C210 C10 118.7(18) yes
C209 . C210 F211 116.8(18) yes
C10 . C210 F211 108.0(18) yes
C209 . C210 F212 110.2(17) yes
C10 . C210 F212 99.8(16) yes
F211 . C210 F212 100.5(16) yes
C162 4_645 C214 F213 105.0(18) yes
C162 4_645 C214 F215 101.4(17) yes
F213 . C214 F215 114(2) yes
C162 4_645 C214 C216 112(2) yes
F213 . C214 C216 115(2) yes
F215 . C214 C216 109(2) yes
C214 . C216 F217 126(3) yes
C214 . C216 F219 103(2) yes
F217 . C216 F219 96(2) yes
C214 . C216 C220 115(2) yes
F217 . C216 C220 115(3) yes
F219 . C216 C220 89(2) yes
C216 . C220 F221 113.1(19) yes
C216 . C220 F222 91.7(19) yes
F221 . C220 F222 99.8(16) yes
C216 . C220 C226 122(3) yes
F221 . C220 C226 120(3) yes
F222 . C220 C226 99(3) yes
F224 . C225 C226 98(3) yes
F224 . C225 F229 107(3) yes
C226 . C225 F229 114(3) yes
F224 . C225 F231 116(3) yes
C226 . C225 F231 118(3) yes
F229 . C225 F231 104(3) yes
C225 . C226 C220 118(4) yes
C225 . C226 F228 94(3) yes
C220 . C226 F228 101(3) yes
C225 . C226 F230 110(4) yes
C220 . C226 F230 120(4) yes
F228 . C226 F230 110(4) yes
F234 . C235 F236 108(3) yes
F234 . C235 F237 104(3) yes
F236 . C235 F237 117(4) yes
F234 . C235 C238 104(3) yes
F236 . C235 C238 112(4) yes
F237 . C235 C238 111(4) yes
C235 . C238 F239 111(3) yes
C235 . C238 F240 113(3) yes
F239 . C238 F240 106(3) yes
C235 . C238 C241 114(3) yes
F239 . C238 C241 106(3) yes
F240 . C238 C241 107(3) yes
C238 . C241 C72 113.8(20) yes
C238 . C241 F242 107.5(20) yes
C72 . C241 F242 103.3(15) yes
C238 . C241 F243 110(2) yes
C72 . C241 F243 112.7(17) yes
F242 . C241 F243 108.9(15) yes
F244 . C245 F246 104.7(15) yes
F244 . C245 C247 106.6(16) yes
F246 . C245 C247 108.2(16) yes
F244 . C245 C303 112.8(16) yes
F246 . C245 C303 109.4(16) yes
C247 . C245 C303 114.6(17) yes
C245 . C247 C248 114.9(18) yes
C247 . C248 C249 114.0(19) yes
C248 . C249 C250 123(2) yes
C248 . C249 C285 122(2) yes
C250 . C249 C285 115(2) yes
C249 . C250 C251 175(2) yes
C250 . C251 C252 178(2) yes
C251 . C252 C253 122(2) yes
C251 . C252 C297 117(2) yes
C253 . C252 C297 120(2) yes
C252 . C253 C254 177(2) yes
C253 . C254 C255 176(2) yes
C254 . C255 C256 121(2) yes
C254 . C255 C262 121(2) yes
C256 . C255 C262 118(2) yes
C255 . C256 C257 121.7(17) yes
C255 . C256 C261 121(2) yes
C257 . C256 C261 117(2) yes
C256 . C257 C258 127(2) yes
C257 . C258 C259 109(3) yes
C258 . C259 C260 127(3) yes
C259 . C260 C261 120(3) yes
C260 . C261 C256 118(3) yes
C255 . C262 C263 177(2) yes
C262 . C263 C264 177(3) yes
C263 . C264 C265 124(2) yes
C263 . C264 C286 122(2) yes
C265 . C264 C286 114(2) yes
C264 . C265 C266 175(2) yes
C265 . C266 C267 174.1(20) yes
C266 . C267 C268 120.3(17) yes
C266 . C267 C275 122.0(19) yes
C268 . C267 C275 117.7(16) yes
C267 . C268 C269 112.2(16) yes
C267 . C268 C273 110.5(15) yes
C269 . C268 C273 137.2(19) yes
C268 . C269 C270 109.6(17) yes
C269 . C270 C271 124.4(18) yes
C270 . C271 C272 117(2) yes
C271 . C272 C273 119(2) yes
C272 . C273 C268 112.5(20) yes
C267 . C275 C276 173(2) yes
C275 . C276 C277 174(2) yes
C276 . C277 C278 121(2) yes
C276 . C277 C284 119(2) yes
C278 . C277 C284 120(2) yes
C277 . C278 C279 120.1(19) yes
C277 . C278 C283 121.7(19) yes
C279 . C278 C283 118.1(19) yes
C278 . C279 C280 123.7(19) yes
C279 . C280 C281 117.9(18) yes
C280 . C281 C282 116(2) yes
C281 . C282 C283 122(3) yes
C278 . C283 C282 122(2) yes
C277 . C284 C285 174(2) yes
C249 . C285 C284 177(2) yes
C264 . C286 C287 114(2) yes
C286 . C287 C288 114.5(17) yes
C287 . C288 F289 106.1(15) yes
C287 . C288 F290 105.4(15) yes
F289 . C288 F290 109.3(16) yes
C287 . C288 C291 109.8(15) yes
F289 . C288 C291 111.2(15) yes
F290 . C288 C291 114.5(16) yes
C288 . C291 F292 107.0(17) yes
C288 . C291 F293 110.6(16) yes
F292 . C291 F293 108.6(17) yes
C288 . C291 C294 111.8(16) yes
F292 . C291 C294 109.6(17) yes
F293 . C291 C294 109.3(17) yes
C291 . C294 F295 104.5(20) yes
C291 . C294 F296 108(2) yes
F295 . C294 F296 114(2) yes
C291 . C294 C320 110.9(20) yes
F295 . C294 C320 109(2) yes
F296 . C294 C320 110(2) yes
C252 . C297 C298 118(2) yes
C252 . C297 C302 123.0(19) yes
C298 . C297 C302 119(2) yes
C297 . C298 C299 123(2) yes
C298 . C299 C300 113.4(19) yes
C299 . C300 C301 121.1(18) yes
C300 . C301 C302 129.0(19) yes
C297 . C302 C301 113.7(17) yes
C245 . C303 F304 112.7(16) yes
C245 . C303 F305 102.8(14) yes
F304 . C303 F305 105.4(15) yes
C245 . C303 C306 116.6(16) yes
F304 . C303 C306 111.7(16) yes
F305 . C303 C306 106.4(14) yes
C303 . C306 F307 109.3(15) yes
C303 . C306 F308 106.9(15) yes
F307 . C306 F308 109.7(15) yes
C303 . C306 C310 116.6(17) yes
F307 . C306 C310 104.0(17) yes
F308 . C306 C310 110.2(17) yes
C306 . C310 F309 114(2) yes
C306 . C310 F311 103(2) yes
F309 . C310 F311 109(2) yes
C306 . C310 C312 119(2) yes
F309 . C310 C312 108(2) yes
F311 . C310 C312 103(2) yes
C310 . C312 F313 113(2) yes
C310 . C312 F314 104(2) yes
F313 . C312 F314 104(2) yes
C310 . C312 C315 118(2) yes
F313 . C312 C315 111(2) yes
F314 . C312 C315 105(2) yes
C312 . C315 F316 105(2) yes
C312 . C315 F317 109(3) yes
F316 . C315 F317 102(3) yes
C312 . C315 F318 113(3) yes
F316 . C315 F318 113(3) yes
F317 . C315 F318 114(3) yes
C294 . C320 F319 114(2) yes
C294 . C320 F321 107(2) yes
F319 . C320 F321 107(2) yes
C294 . C320 C322 114(2) yes
F319 . C320 C322 108(2) yes
F321 . C320 C322 105(2) yes
C320 . C322 F323 104(3) yes
C320 . C322 F324 112(3) yes
F323 . C322 F324 108(3) yes
C320 . C322 C325 119(3) yes
F323 . C322 C325 110(3) yes
F324 . C322 C325 103(3) yes
C322 . C325 F326 112(4) yes
C322 . C325 F327 113(4) yes
F326 . C325 F327 120(5) yes
C322 . C325 F2 102(3) yes
F326 . C325 F2 106(4) yes
F327 . C325 F2 101(4) yes
C42 . C331 F330 109(2) yes
C42 . C331 F332 108(2) yes
F330 . C331 F332 104(3) yes
C42 . C331 C333 113(3) yes
F330 . C331 C333 112(3) yes
F332 . C331 C333 111(3) yes
C331 . C333 F334 111(3) yes
C331 . C333 F335 115(3) yes
F334 . C333 F335 111(3) yes
C331 . C333 C336 107(3) yes
F334 . C333 C336 105(3) yes
F335 . C333 C336 108(3) yes
C333 . C336 F337 105(3) yes
C333 . C336 F338 115(4) yes
F337 . C336 F338 110(4) yes
C333 . C336 C339 111(3) yes
F337 . C336 C339 99(3) yes
F338 . C336 C339 114(4) yes
C336 . C339 F340 106(3) yes
C336 . C339 F341 121(4) yes
F340 . C339 F341 104(3) yes
C336 . C339 F342 118(3) yes
F340 . C339 F342 100(3) yes
F341 . C339 F342 105(3) yes
F343 . C344 C7 102.5(20) yes
F343 . C344 F345 110(2) yes
C7 . C344 F345 109(2) yes
F343 . C344 F346 110(2) yes
C7 . C344 F346 112(2) yes
F345 . C344 F346 113(3) yes
Cl3 . C1 Cl8 130(2) yes
Cl4 . C3 Cl7 133(3) yes

loop_
_geom_bond_atom_site_label_1
_geom_bond_atom_site_label_2
_geom_bond_site_symmetry_2
_geom_bond_distance
_geom_bond_publ_flag
F1 C2 . 1.32(2) yes
C2 F3 . 1.29(2) yes
C2 C4 . 1.66(3) yes
C2 C10 . 1.47(3) yes
C4 F5 . 1.34(3) yes
C4 F6 . 1.40(3) yes
C4 C7 . 1.38(3) yes
C7 F8 . 1.32(3) yes
C7 F9 . 1.35(3) yes
C7 C344 . 1.69(3) yes
C10 F11 . 1.39(3) yes
C10 F12 . 1.30(2) yes
C10 C210 . 1.65(3) yes
F13 C14 . 1.34(2) yes
C14 F15 . 1.25(2) yes
C14 C16 . 1.65(3) yes
C14 C72 . 1.60(3) yes
C16 F17 . 1.50(2) yes
C16 F18 . 1.22(2) yes
C16 C19 . 1.47(3) yes
C19 C20 . 1.60(3) yes
C20 C21 . 1.66(3) yes
C21 C22 . 1.50(3) yes
C21 C58 . 1.21(3) yes
C22 C23 . 1.14(3) yes
C23 C24 . 1.37(3) yes
C24 C25 . 1.47(4) yes
C24 C31 . 1.37(3) yes
C25 C26 . 1.42(3) yes
C25 C30 . 1.43(3) yes
C26 C27 . 1.29(3) yes
C27 C28 . 1.55(4) yes
C28 C29 . 1.34(4) yes
C29 C30 . 1.42(3) yes
C31 C32 . 1.07(3) yes
C32 C33 . 1.61(3) yes
C33 C34 . 1.47(3) yes
C33 C66 . 1.53(3) yes
C34 C35 . 1.06(3) yes
C35 C36 . 1.29(3) yes
C36 C37 . 1.55(3) yes
C36 C45 . 1.40(3) yes
C37 C38 . 1.64(3) yes
C38 C39 . 1.57(4) yes
C39 F40 . 1.33(3) yes
C39 F41 . 1.41(3) yes
C39 C42 . 1.50(3) yes
C42 F43 . 1.33(2) yes
C42 F44 . 1.39(2) yes
C42 C331 . 1.57(4) yes
C45 C46 . 1.25(3) yes
C46 C47 . 1.36(3) yes
C47 C48 . 1.55(3) yes
C47 C54 . 1.34(3) yes
C48 C49 . 1.37(3) yes
C48 C53 . 1.37(3) yes
C49 C50 . 1.39(3) yes
C50 C51 . 1.62(3) yes
C51 C52 . 1.39(4) yes
C52 C53 . 1.26(4) yes
C54 C55 . 1.15(3) yes
C55 C56 . 1.45(3) yes
C56 C57 . 1.41(3) yes
C56 C59 . 1.55(3) yes
C57 C58 . 1.13(3) yes
C59 C60 . 1.41(3) yes
C59 C64 . 1.40(2) yes
C60 C61 . 1.37(3) yes
C61 C62 . 1.27(3) yes
C62 C63 . 1.40(3) yes
C63 C64 . 1.45(3) yes
C66 C67 . 1.36(3) yes
C66 C71 . 1.29(3) yes
C67 C68 . 1.43(4) yes
C68 C69 . 1.29(4) yes
C69 C70 . 1.41(3) yes
C70 C71 . 1.35(3) yes
C72 F73 . 1.26(3) yes
C72 F74 . 1.27(3) yes
C72 C241 . 1.66(3) yes
F75 C76 . 1.51(2) yes
C76 F77 . 1.31(2) yes
C76 C78 . 1.47(3) yes
C76 C143 . 1.54(3) yes
C78 C79 . 1.44(3) yes
C79 C80 . 1.51(3) yes
C80 C81 . 1.40(3) yes
C80 C109 . 1.54(3) yes
C81 C82 . 1.21(3) yes
C82 C83 . 1.39(3) yes
C83 C84 . 1.36(3) yes
C83 C90 . 1.47(3) yes
C84 C85 . 1.46(4) yes
C84 C89 . 1.45(4) yes
C85 C86 . 1.43(4) yes
C86 C87 . 1.35(4) yes
C87 C88 . 1.39(4) yes
C88 C89 . 1.40(5) yes
C90 C91 . 1.05(3) yes
C91 C92 . 1.52(3) yes
C92 C93 . 1.36(3) yes
C92 C137 . 1.53(3) yes
C93 C94 . 1.15(4) yes
C94 C95 . 1.47(3) yes
C95 C96 . 1.32(3) yes
C95 C116 . 1.59(3) yes
C96 C97 . 1.25(3) yes
C97 C98 . 1.46(3) yes
C98 C99 . 1.48(3) yes
C98 C110 . 1.36(3) yes
C99 C100 . 1.11(3) yes
C100 C101 . 1.55(3) yes
C101 C102 . 1.48(3) yes
C101 C108 . 1.27(3) yes
C102 C103 . 1.57(3) yes
C102 C107 . 1.36(3) yes
C103 C104 . 1.30(3) yes
C104 C105 . 1.33(3) yes
C105 C106 . 1.33(3) yes
C106 C107 . 1.51(3) yes
C108 C109 . 1.08(3) yes
C110 C111 . 1.40(3) yes
C110 C115 . 1.48(3) yes
C111 C112 . 1.31(4) yes
C112 C113 . 1.38(3) yes
C113 C114 . 1.32(4) yes
C114 C115 . 1.44(4) yes
C116 C117 . 1.49(4) yes
C117 C118 . 1.55(3) yes
C118 F119 . 1.26(2) yes
C118 F120 . 1.45(2) yes
C118 C121 . 1.59(3) yes
C121 F122 . 1.40(3) yes
C121 F123 . 1.34(3) yes
C121 C124 . 1.42(3) yes
C124 F125 . 1.32(3) yes
C124 F126 . 1.30(2) yes
C124 C127 . 1.62(3) yes
C127 F128 . 1.32(3) yes
C127 F129 . 1.30(3) yes
C127 C130 . 1.57(4) yes
C130 F131 . 1.37(4) yes
C130 F132 . 1.41(4) yes
C130 C133 . 1.50(8) yes
C133 F134 . 1.26(8) yes
C133 F135 . 1.09(8) yes
C133 F136 . 1.55(8) yes
C137 C138 . 1.34(3) yes
C137 C142 . 1.43(4) yes
C138 C139 . 1.30(3) yes
C139 C140 . 1.45(3) yes
C140 C141 . 1.32(3) yes
C141 C142 . 1.39(4) yes
C143 F144 . 1.35(2) yes
C143 F145 . 1.43(2) yes
C143 C146 . 1.56(3) yes
C146 F147 . 1.27(3) yes
C146 C150 . 1.43(5) yes
C146 F160 . 1.42(4) yes
F149 C150 . 1.46(5) yes
C150 F151 . 1.31(4) yes
C150 C152 . 1.46(5) yes
C152 F154 . 1.47(4) yes
C152 F155 . 1.34(3) yes
C152 C156 . 1.38(4) yes
C156 F157 . 1.28(3) yes
C156 F158 . 1.38(4) yes
C156 F159 . 1.38(4) yes
F161 C162 . 1.30(3) yes
C162 C214 4_655 1.73(3) yes
C162 F163 . 1.41(3) yes
C162 C164 . 1.40(3) yes
C164 C165 . 1.56(3) yes
C165 C166 . 1.61(3) yes
C166 C167 . 1.47(3) yes
C166 C201 . 1.29(3) yes
C167 C168 . 1.22(3) yes
C168 C169 . 1.43(3) yes
C169 C170 . 1.53(4) yes
C169 C176 . 1.33(3) yes
C170 C171 . 1.34(4) yes
C170 C175 . 1.42(4) yes
C171 C172 . 1.47(4) yes
C172 C173 . 1.42(4) yes
C173 C174 . 1.27(4) yes
C174 C175 . 1.48(4) yes
C176 C177 . 1.20(3) yes
C177 C178 . 1.42(3) yes
C178 C179 . 1.50(3) yes
C178 C185 . 1.44(3) yes
C179 C180 . 1.31(3) yes
C179 C184 . 1.58(3) yes
C180 C181 . 1.31(3) yes
C181 C182 . 1.57(3) yes
C182 C183 . 1.31(3) yes
C183 C184 . 1.40(3) yes
C185 C186 . 1.06(3) yes
C186 C187 . 1.34(3) yes
C187 C188 . 1.34(3) yes
C187 C208 . 1.56(3) yes
C188 C189 . 1.22(3) yes
C189 C190 . 1.46(3) yes
C190 C191 . 1.38(4) yes
C190 C202 . 1.54(3) yes
C191 C192 . 1.18(4) yes
C192 C193 . 1.40(3) yes
C193 C194 . 1.59(3) yes
C193 C200 . 1.35(3) yes
C194 C195 . 1.36(4) yes
C194 C199 . 1.38(3) yes
C195 C196 . 1.41(4) yes
C196 C197 . 1.45(4) yes
C197 C198 . 1.30(3) yes
C198 C199 . 1.48(3) yes
C200 C201 . 1.19(3) yes
C202 C203 . 1.32(3) yes
C202 C207 . 1.35(3) yes
C203 C204 . 1.51(3) yes
C204 C205 . 1.42(3) yes
C205 C206 . 1.46(3) yes
C206 C207 . 1.33(3) yes
C208 C209 . 1.50(3) yes
C209 C210 . 1.47(3) yes
C210 F211 . 1.31(2) yes
C210 F212 . 1.43(3) yes
F213 C214 . 1.22(3) yes
C214 F215 . 1.26(3) yes
C214 C216 . 1.48(4) yes
C216 F217 . 1.21(4) yes
C216 F219 . 1.60(4) yes
C216 C220 . 1.58(4) yes
C220 F221 . 1.26(2) yes
C220 F222 . 1.49(3) yes
C220 C226 . 1.38(5) yes
F224 C225 . 1.48(4) yes
C225 C226 . 1.53(6) yes
C225 F229 . 1.34(3) yes
C225 F231 . 1.21(3) yes
C226 F228 . 1.51(5) yes
C226 F230 . 1.32(5) yes
F234 C235 . 1.40(4) yes
C235 F236 . 1.23(4) yes
C235 F237 . 1.25(4) yes
C235 C238 . 1.51(5) yes
C238 F239 . 1.43(4) yes
C238 F240 . 1.31(4) yes
C238 C241 . 1.50(4) yes
C241 F242 . 1.46(2) yes
C241 F243 . 1.25(2) yes
F244 C245 . 1.39(2) yes
C245 F246 . 1.38(2) yes
C245 C247 . 1.60(3) yes
C245 C303 . 1.47(3) yes
C247 C248 . 1.50(3) yes
C248 C249 . 1.44(3) yes
C249 C250 . 1.36(3) yes
C249 C285 . 1.43(3) yes
C250 C251 . 1.27(3) yes
C251 C252 . 1.33(3) yes
C252 C253 . 1.28(3) yes
C252 C297 . 1.49(3) yes
C253 C254 . 1.22(3) yes
C254 C255 . 1.43(3) yes
C255 C256 . 1.51(3) yes
C255 C262 . 1.39(3) yes
C256 C257 . 1.46(3) yes
C256 C261 . 1.38(4) yes
C257 C258 . 1.39(4) yes
C258 C259 . 1.49(4) yes
C259 C260 . 1.27(4) yes
C260 C261 . 1.44(5) yes
C262 C263 . 1.20(3) yes
C263 C264 . 1.35(3) yes
C264 C265 . 1.23(3) yes
C264 C286 . 1.50(3) yes
C265 C266 . 1.53(3) yes
C266 C267 . 1.18(3) yes
C267 C268 . 1.68(3) yes
C267 C275 . 1.33(3) yes
C268 C269 . 1.26(3) yes
C268 C273 . 1.41(3) yes
C269 C270 . 1.55(3) yes
C270 C271 . 1.35(3) yes
C271 C272 . 1.54(4) yes
C272 C273 . 1.46(4) yes
C275 C276 . 1.23(3) yes
C276 C277 . 1.42(3) yes
C277 C278 . 1.46(3) yes
C277 C284 . 1.46(3) yes
C278 C279 . 1.32(3) yes
C278 C283 . 1.40(3) yes
C279 C280 . 1.42(3) yes
C280 C281 . 1.46(3) yes
C281 C282 . 1.41(4) yes
C282 C283 . 1.35(4) yes
C284 C285 . 1.18(3) yes
C286 C287 . 1.47(3) yes
C287 C288 . 1.62(3) yes
C288 F289 . 1.33(2) yes
C288 F290 . 1.29(2) yes
C288 C291 . 1.51(3) yes
C291 F292 . 1.32(3) yes
C291 F293 . 1.36(2) yes
C291 C294 . 1.65(3) yes
C294 F295 . 1.30(3) yes
C294 F296 . 1.29(3) yes
C294 C320 . 1.53(4) yes
C297 C298 . 1.34(3) yes
C297 C302 . 1.50(3) yes
C298 C299 . 1.46(3) yes
C299 C300 . 1.45(3) yes
C300 C301 . 1.28(3) yes
C301 C302 . 1.35(3) yes
C303 F304 . 1.27(2) yes
C303 F305 . 1.41(2) yes
C303 C306 . 1.53(3) yes
C306 F307 . 1.35(2) yes
C306 F308 . 1.30(2) yes
C306 C310 . 1.53(3) yes
F309 C310 . 1.28(3) yes
C310 F311 . 1.36(3) yes
C310 C312 . 1.50(4) yes
C312 F313 . 1.35(3) yes
C312 F314 . 1.42(3) yes
C312 C315 . 1.55(4) yes
C315 F316 . 1.35(3) yes
C315 F317 . 1.35(4) yes
C315 F318 . 1.23(3) yes
F319 C320 . 1.29(3) yes
C320 F321 . 1.34(4) yes
C320 C322 . 1.53(4) yes
C322 F323 . 1.35(4) yes
C322 F324 . 1.36(4) yes
C322 C325 . 1.54(5) yes
C325 F326 . 1.25(5) yes
C325 F327 . 1.15(5) yes
C325 F2 . 1.31(5) yes
F330 C331 . 1.33(4) yes
C331 F332 . 1.33(4) yes
C331 C333 . 1.48(4) yes
C333 F334 . 1.30(4) yes
C333 F335 . 1.29(4) yes
C333 C336 . 1.70(5) yes
C336 F337 . 1.39(5) yes
C336 F338 . 1.29(5) yes
C336 C339 . 1.44(6) yes
C339 F340 . 1.43(4) yes
C339 F341 . 1.33(4) yes
C339 F342 . 1.43(4) yes
F343 C344 . 1.38(3) yes
C344 F345 . 1.25(3) yes
C344 F346 . 1.18(3) yes
C1 Cl3 . 1.80(4) yes
C1 Cl8 . 1.97(5) yes
C3 Cl4 . 2.02(4) yes
C3 Cl7 . 1.87(6) yes
